data_1558755
loop_
_publ_author_name
'He\&s, Merlin'
'Stennett, Thomas'
'Fantuzzi, Felipe'
'Bertermann, R\"udiger'
'Schock, Marvin'
'Sch\"afer, Marius'
'Thiess, Torsten'
'Braunschweig, Holger'

_publ_section_title
;
 Diverse Ring-Opening Reactions of Rhodium \h4-Azaborete Complexes
;
_journal_name_full 'Chemical Science'
_journal_paper_doi 10.1039/D0SC02283G
_journal_year 2020
_chemical_formula_moiety 'C26 H47 B Cl N P Rh'
_chemical_formula_sum 'C26 H47 B Cl N P Rh'
_chemical_formula_weight 553.78
_space_group_crystal_system monoclinic
_space_group_IT_number 14
_space_group_name_Hall '-P 2yn'
_space_group_name_H-M_alt 'P 1 21/n 1'
_atom_sites_solution_hydrogens geom
_atom_sites_solution_primary dual
_atom_sites_solution_secondary difmap
_audit_creation_method SHELXL-2017/1
_audit_update_record
;
2020-04-15 deposited with the CCDC.	2020-07-23 downloaded from the CCDC.
;
_cell_angle_alpha 90
_cell_angle_beta 100.678(15)
_cell_angle_gamma 90
_cell_formula_units_Z 4
_cell_length_a 8.4198(13)
_cell_length_b 22.107(5)
_cell_length_c 15.400(3)
_cell_measurement_reflns_used 9972
_cell_measurement_temperature 100(2)
_cell_measurement_theta_max 26.74
_cell_measurement_theta_min 2.28
_cell_volume 2816.9(10)
_computing_cell_refinement 'Saint+ ver. V8.37A (Bruker AXS)'
_computing_data_collection 'APEX2 ver. 2014.9 (Bruker AXS)'
_computing_data_reduction 'Saint+ ver. V8.37A (Bruker AXS)'
_computing_molecular_graphics 'ShelXLe (Huebschle et all, 2011)'
_computing_publication_material 'SHELXL-2017/1 (Sheldrick, 2017)'
_computing_structure_refinement 'SHELXL-2017/1 (Sheldrick, 2017)'
_computing_structure_solution 'SHELXT (Sheldrick, 2014)'
_diffrn_ambient_temperature 100(2)
_diffrn_detector 'CMOS area detector (Photon 100)'
_diffrn_detector_area_resol_mean 10.24
_diffrn_measured_fraction_theta_full 0.999
_diffrn_measured_fraction_theta_max 0.999
_diffrn_measurement_device_type 'Bruker D8 Quest'
_diffrn_measurement_method '\f and \w scans'
_diffrn_radiation_monochromator 'multi-layer mirror'
_diffrn_radiation_type MoK\a
_diffrn_radiation_wavelength 0.71073
_diffrn_reflns_av_R_equivalents 0.0566
_diffrn_reflns_av_unetI/netI 0.0288
_diffrn_reflns_Laue_measured_fraction_full 0.999
_diffrn_reflns_Laue_measured_fraction_max 0.999
_diffrn_reflns_limit_h_max 10
_diffrn_reflns_limit_h_min -9
_diffrn_reflns_limit_k_max 26
_diffrn_reflns_limit_k_min -27
_diffrn_reflns_limit_l_max 19
_diffrn_reflns_limit_l_min -19
_diffrn_reflns_number 44962
_diffrn_reflns_point_group_measured_fraction_full 0.999
_diffrn_reflns_point_group_measured_fraction_max 0.999
_diffrn_reflns_theta_full 26.000
_diffrn_reflns_theta_max 26.372
_diffrn_reflns_theta_min 2.628
_diffrn_source 'microfocus sealed tube (Incoatec ImS)'
_exptl_absorpt_coefficient_mu 0.771
_exptl_absorpt_correction_T_max 0.7454
_exptl_absorpt_correction_T_min 0.7045
_exptl_absorpt_correction_type multi-scan
_exptl_absorpt_process_details 'SadAbs 2016/2 (Bruker AXS)'
_exptl_crystal_colour orange
_exptl_crystal_density_diffrn 1.306
_exptl_crystal_description block
_exptl_crystal_F_000 1168
_exptl_crystal_size_max 0.237
_exptl_crystal_size_mid 0.162
_exptl_crystal_size_min 0.053
_refine_diff_density_max 0.543
_refine_diff_density_min -0.507
_refine_diff_density_rms 0.066
_refine_ls_extinction_method none
_refine_ls_goodness_of_fit_ref 1.015
_refine_ls_hydrogen_treatment constr
_refine_ls_matrix_type full
_refine_ls_number_parameters 294
_refine_ls_number_reflns 5761
_refine_ls_number_restraints 0
_refine_ls_restrained_S_all 1.015
_refine_ls_R_factor_all 0.0361
_refine_ls_R_factor_gt 0.0253
_refine_ls_shift/su_max 0.002
_refine_ls_shift/su_mean 0.000
_refine_ls_structure_factor_coef Fsqd
_refine_ls_weighting_details 'w=1/[\s^2^(Fo^2^)+(0.0194P)^2^+2.5914P] where P=(Fo^2^+2Fc^2^)/3'
_refine_ls_weighting_scheme calc
_refine_ls_wR_factor_gt 0.0515
_refine_ls_wR_factor_ref 0.0550
_reflns_Friedel_coverage 0.000
_reflns_number_gt 4841
_reflns_number_total 5761
_reflns_threshold_expression 'I > 2\s(I)'
_cod_data_source_file d0sc02283g2.cif
_cod_data_source_block test_a_CCDC4
_cod_original_cell_volume 2816.8(9)
_cod_original_sg_symbol_H-M 'P 21/n'
_cod_database_code 1558755
_shelx_shelxl_version_number 2017/1
_shelx_space_group_comment
;
The symmetry employed for this shelxl refinement is uniquely defined
by the following loop, which should always be used as a source of
symmetry information in preference to the above space-group names.
They are only intended as comments.
;
_shelx_estimated_absorpt_t_min 0.838
_shelx_estimated_absorpt_t_max 0.960

loop_
_space_group_symop_operation_xyz
'x, y, z'
'-x+1/2, y+1/2, -z+1/2'
'-x, -y, -z'
'x-1/2, -y-1/2, z-1/2'

loop_
_atom_site_label
_atom_site_type_symbol
_atom_site_fract_x
_atom_site_fract_y
_atom_site_fract_z
_atom_site_U_iso_or_equiv
_atom_site_adp_type
_atom_site_occupancy
_atom_site_site_symmetry_order
_atom_site_calc_flag
_atom_site_refinement_flags_posn
_atom_site_refinement_flags_adp
_atom_site_refinement_flags_occupancy
_atom_site_disorder_assembly
_atom_site_disorder_group
Rh1 Rh 0.75742(2) 0.28821(2) 0.38869(2) 0.01047(5) Uani 1 1 d . . . . .
C1 C 0.7501(3) 0.23938(9) 0.27504(13) 0.0161(4) Uani 1 1 d . . . . .
P1 P 0.65152(6) 0.38374(2) 0.38986(3) 0.01315(11) Uani 1 1 d . . . . .
Cl1 Cl 0.96196(6) 0.31134(2) 0.51292(3) 0.01918(11) Uani 1 1 d . . . . .
N1 N 0.81003(19) 0.20023(7) 0.34996(11) 0.0124(3) Uani 1 1 d . . . . .
B1 B 0.6373(3) 0.19437(10) 0.36498(14) 0.0122(5) Uani 1 1 d . . . . .
C5 C 0.5489(2) 0.14613(9) 0.41402(13) 0.0116(4) Uani 1 1 d . . . . .
C4 C 0.4381(3) 0.26003(10) 0.22781(14) 0.0213(5) Uani 1 1 d . . . . .
H4A H 0.395643 0.226727 0.188239 0.032 Uiso 1 1 calc R U . . .
H4B H 0.464109 0.294410 0.192783 0.032 Uiso 1 1 calc R U . . .
H4C H 0.356596 0.272310 0.262240 0.032 Uiso 1 1 calc R U . . .
C3 C 0.8265(3) 0.25434(11) 0.19796(15) 0.0268(5) Uani 1 1 d . . . . .
H3A H 0.848169 0.216943 0.168035 0.040 Uiso 1 1 calc R U . . .
H3B H 0.928241 0.275901 0.218397 0.040 Uiso 1 1 calc R U . . .
H3C H 0.753342 0.280024 0.156703 0.040 Uiso 1 1 calc R U . . .
C2 C 0.5870(2) 0.23972(9) 0.28889(13) 0.0149(4) Uani 1 1 d . . . . .
C6 C 0.5384(2) 0.14795(9) 0.50389(13) 0.0129(4) Uani 1 1 d . . . . .
C8 C 0.3646(2) 0.05909(9) 0.48744(15) 0.0183(5) Uani 1 1 d . . . . .
C7 C 0.4465(2) 0.10483(9) 0.53903(14) 0.0166(4) Uani 1 1 d . . . . .
H7 H 0.439891 0.106902 0.599874 0.020 Uiso 1 1 calc R U . . .
C9 C 0.3783(2) 0.05672(9) 0.39915(15) 0.0187(5) Uani 1 1 d . . . . .
H9 H 0.325169 0.025111 0.363240 0.022 Uiso 1 1 calc R U . . .
C10 C 0.4673(2) 0.09915(9) 0.36125(13) 0.0151(4) Uani 1 1 d . . . . .
C11 C 0.6222(3) 0.19659(9) 0.56409(13) 0.0183(5) Uani 1 1 d . . . . .
H11A H 0.660403 0.179650 0.623066 0.027 Uiso 1 1 calc R U . . .
H11B H 0.546237 0.229629 0.568035 0.027 Uiso 1 1 calc R U . . .
H11C H 0.714416 0.212129 0.540315 0.027 Uiso 1 1 calc R U . . .
C12 C 0.2639(3) 0.01299(10) 0.52515(17) 0.0269(5) Uani 1 1 d . . . . .
H12A H 0.294941 -0.027783 0.509682 0.040 Uiso 1 1 calc R U . . .
H12B H 0.149307 0.019687 0.500669 0.040 Uiso 1 1 calc R U . . .
H12C H 0.282076 0.017119 0.589598 0.040 Uiso 1 1 calc R U . . .
C13 C 0.4736(3) 0.09351(11) 0.26431(14) 0.0261(5) Uani 1 1 d . . . . .
H13A H 0.433019 0.053646 0.242895 0.039 Uiso 1 1 calc R U . . .
H13B H 0.585530 0.098135 0.255884 0.039 Uiso 1 1 calc R U . . .
H13C H 0.406418 0.125073 0.231186 0.039 Uiso 1 1 calc R U . . .
C14 C 0.9619(2) 0.16495(9) 0.37404(14) 0.0175(4) Uani 1 1 d . . . . .
C15 C 0.9441(3) 0.10716(10) 0.31776(16) 0.0259(5) Uani 1 1 d . . . . .
H15A H 1.043815 0.083364 0.331689 0.039 Uiso 1 1 calc R U . . .
H15B H 0.923866 0.118048 0.254987 0.039 Uiso 1 1 calc R U . . .
H15C H 0.853416 0.083183 0.330684 0.039 Uiso 1 1 calc R U . . .
C16 C 0.9806(3) 0.14927(10) 0.47156(14) 0.0206(5) Uani 1 1 d . . . . .
H16A H 1.080231 0.125990 0.490045 0.031 Uiso 1 1 calc R U . . .
H16B H 0.887839 0.125114 0.481165 0.031 Uiso 1 1 calc R U . . .
H16C H 0.985972 0.186588 0.506322 0.031 Uiso 1 1 calc R U . . .
C17 C 1.1071(3) 0.20203(10) 0.35821(17) 0.0255(5) Uani 1 1 d . . . . .
H17A H 1.207132 0.180693 0.383316 0.038 Uiso 1 1 calc R U . . .
H17B H 1.105916 0.241653 0.386617 0.038 Uiso 1 1 calc R U . . .
H17C H 1.101419 0.207508 0.294560 0.038 Uiso 1 1 calc R U . . .
C18 C 0.5309(3) 0.39443(10) 0.47769(14) 0.0190(5) Uani 1 1 d . . . . .
H18 H 0.488024 0.436730 0.473002 0.023 Uiso 1 1 calc R U . . .
C19 C 0.3859(3) 0.35114(11) 0.46239(17) 0.0281(5) Uani 1 1 d . . . . .
H19A H 0.320656 0.357692 0.508072 0.042 Uiso 1 1 calc R U . . .
H19B H 0.424647 0.309264 0.465273 0.042 Uiso 1 1 calc R U . . .
H19C H 0.319722 0.358834 0.404072 0.042 Uiso 1 1 calc R U . . .
C20 C 0.6290(3) 0.38607(11) 0.57075(14) 0.0268(5) Uani 1 1 d . . . . .
H20A H 0.559009 0.392548 0.614160 0.040 Uiso 1 1 calc R U . . .
H20B H 0.717883 0.415349 0.580844 0.040 Uiso 1 1 calc R U . . .
H20C H 0.673028 0.344934 0.576982 0.040 Uiso 1 1 calc R U . . .
C21 C 0.5055(3) 0.40684(10) 0.28978(14) 0.0233(5) Uani 1 1 d . . . . .
H21 H 0.431445 0.371448 0.275101 0.028 Uiso 1 1 calc R U . . .
C22 C 0.3940(3) 0.46091(11) 0.29765(18) 0.0349(6) Uani 1 1 d . . . . .
H22A H 0.312799 0.464393 0.243376 0.052 Uiso 1 1 calc R U . . .
H22B H 0.458333 0.498101 0.306531 0.052 Uiso 1 1 calc R U . . .
H22C H 0.339902 0.454685 0.348068 0.052 Uiso 1 1 calc R U . . .
C23 C 0.5873(3) 0.41473(12) 0.20966(15) 0.0346(6) Uani 1 1 d . . . . .
H23A H 0.505060 0.414780 0.155530 0.052 Uiso 1 1 calc R U . . .
H23B H 0.662905 0.381293 0.207522 0.052 Uiso 1 1 calc R U . . .
H23C H 0.646309 0.453157 0.214614 0.052 Uiso 1 1 calc R U . . .
C24 C 0.8143(3) 0.44144(10) 0.41379(15) 0.0210(5) Uani 1 1 d . . . . .
H24 H 0.870075 0.433298 0.475845 0.025 Uiso 1 1 calc R U . . .
C25 C 0.7612(3) 0.50785(10) 0.41296(18) 0.0312(6) Uani 1 1 d . . . . .
H25A H 0.854187 0.533175 0.437706 0.047 Uiso 1 1 calc R U . . .
H25B H 0.676858 0.512393 0.448582 0.047 Uiso 1 1 calc R U . . .
H25C H 0.718836 0.520427 0.352051 0.047 Uiso 1 1 calc R U . . .
C26 C 0.9440(3) 0.43279(11) 0.35695(18) 0.0301(6) Uani 1 1 d . . . . .
H26A H 1.037075 0.458669 0.379424 0.045 Uiso 1 1 calc R U . . .
H26B H 0.899495 0.443801 0.295632 0.045 Uiso 1 1 calc R U . . .
H26C H 0.978433 0.390379 0.359479 0.045 Uiso 1 1 calc R U . . .

loop_
_atom_site_aniso_label
_atom_site_aniso_U_11
_atom_site_aniso_U_22
_atom_site_aniso_U_33
_atom_site_aniso_U_23
_atom_site_aniso_U_13
_atom_site_aniso_U_12
Rh1 0.00912(8) 0.01156(8) 0.01088(8) 0.00143(6) 0.00221(5) 0.00147(6)
C1 0.0217(11) 0.0149(10) 0.0127(10) -0.0008(8) 0.0058(8) 0.0003(9)
P1 0.0136(3) 0.0126(3) 0.0141(3) 0.0029(2) 0.0048(2) 0.0030(2)
Cl1 0.0150(3) 0.0182(2) 0.0214(3) -0.0006(2) -0.0041(2) -0.0002(2)
N1 0.0111(8) 0.0123(9) 0.0148(8) -0.0004(6) 0.0046(7) 0.0019(6)
B1 0.0111(11) 0.0128(11) 0.0124(11) -0.0042(8) 0.0017(9) 0.0000(8)
C5 0.0073(9) 0.0128(10) 0.0144(10) 0.0010(8) 0.0011(8) 0.0021(8)
C4 0.0220(12) 0.0228(12) 0.0158(11) 0.0030(9) -0.0053(9) 0.0000(10)
C3 0.0368(14) 0.0282(13) 0.0197(11) 0.0014(10) 0.0168(10) 0.0021(11)
C2 0.0148(10) 0.0175(11) 0.0115(10) -0.0021(8) 0.0000(8) 0.0000(8)
C6 0.0086(10) 0.0135(10) 0.0161(10) -0.0002(8) 0.0010(8) 0.0011(8)
C8 0.0095(10) 0.0132(10) 0.0330(12) 0.0047(9) 0.0057(9) 0.0034(8)
C7 0.0134(10) 0.0179(11) 0.0201(11) 0.0023(8) 0.0069(8) 0.0026(8)
C9 0.0109(10) 0.0116(10) 0.0317(12) -0.0042(9) -0.0015(9) -0.0017(8)
C10 0.0098(10) 0.0151(10) 0.0190(10) -0.0020(8) -0.0013(8) 0.0020(8)
C11 0.0221(11) 0.0206(12) 0.0125(10) -0.0012(8) 0.0043(9) -0.0046(9)
C12 0.0174(12) 0.0158(11) 0.0503(16) 0.0040(11) 0.0137(11) -0.0004(9)
C13 0.0308(13) 0.0250(13) 0.0205(12) -0.0078(10) -0.0005(10) -0.0060(10)
C14 0.0119(10) 0.0154(11) 0.0262(12) -0.0014(9) 0.0060(9) 0.0040(8)
C15 0.0230(12) 0.0194(12) 0.0371(14) -0.0073(10) 0.0101(10) 0.0046(10)
C16 0.0139(11) 0.0184(11) 0.0285(12) 0.0039(9) 0.0011(9) 0.0047(9)
C17 0.0131(11) 0.0233(13) 0.0428(14) 0.0002(10) 0.0124(10) 0.0014(9)
C18 0.0200(11) 0.0167(11) 0.0231(11) 0.0021(9) 0.0109(9) 0.0046(9)
C19 0.0181(12) 0.0318(14) 0.0369(14) 0.0093(11) 0.0118(10) 0.0022(10)
C20 0.0321(14) 0.0331(14) 0.0177(11) -0.0018(10) 0.0112(10) 0.0028(11)
C21 0.0268(13) 0.0218(12) 0.0192(11) 0.0063(9) -0.0009(9) 0.0059(10)
C22 0.0350(15) 0.0292(14) 0.0378(15) 0.0124(11) -0.0003(12) 0.0148(12)
C23 0.0521(17) 0.0324(14) 0.0191(12) 0.0113(10) 0.0062(12) 0.0076(12)
C24 0.0198(11) 0.0183(11) 0.0265(12) 0.0002(9) 0.0083(9) -0.0017(9)
C25 0.0322(14) 0.0174(12) 0.0469(16) -0.0026(11) 0.0154(12) -0.0019(10)
C26 0.0251(13) 0.0233(13) 0.0469(16) 0.0041(11) 0.0201(12) -0.0017(10)

loop_
_atom_type_symbol
_atom_type_description
_atom_type_scat_dispersion_real
_atom_type_scat_dispersion_imag
_atom_type_scat_source
C C 0.0033 0.0016 'International Tables Vol C Tables 4.2.6.8 and 6.1.1.4'
H H 0.0000 0.0000 'International Tables Vol C Tables 4.2.6.8 and 6.1.1.4'
B B 0.0013 0.0007 'International Tables Vol C Tables 4.2.6.8 and 6.1.1.4'
N N 0.0061 0.0033 'International Tables Vol C Tables 4.2.6.8 and 6.1.1.4'
P P 0.1023 0.0942 'International Tables Vol C Tables 4.2.6.8 and 6.1.1.4'
Cl Cl 0.1484 0.1585 'International Tables Vol C Tables 4.2.6.8 and 6.1.1.4'
Rh Rh -1.1178 0.9187 'International Tables Vol C Tables 4.2.6.8 and 6.1.1.4'

loop_
_exptl_crystal_face_index_h
_exptl_crystal_face_index_k
_exptl_crystal_face_index_l
_exptl_crystal_face_perp_dist
1.00 0.00 1.00 0.0820
-1.00 0.00 -1.00 0.0530
0.00 0.00 1.00 0.0700
0.00 1.00 -1.00 0.0240
1.00 -1.00 0.00 0.1000
-1.00 1.00 0.00 0.0430
0.00 1.00 0.00 0.0110
0.00 -1.00 0.00 0.0260

loop_
_geom_angle_atom_site_label_1
_geom_angle_atom_site_label_2
_geom_angle_atom_site_label_3
_geom_angle
_geom_angle_site_symmetry_1
_geom_angle_site_symmetry_3
_geom_angle_publ_flag
C1 Rh1 N1 41.01(7) . . ?
C1 Rh1 C2 39.34(8) . . ?
N1 Rh1 C2 59.45(7) . . ?
C1 Rh1 P1 122.82(6) . . ?
N1 Rh1 P1 162.80(5) . . ?
C2 Rh1 P1 104.61(6) . . ?
C1 Rh1 B1 56.48(8) . . ?
N1 Rh1 B1 39.97(7) . . ?
C2 Rh1 B1 40.03(8) . . ?
P1 Rh1 B1 132.02(6) . . ?
C1 Rh1 Cl1 134.67(6) . . ?
N1 Rh1 Cl1 105.50(5) . . ?
C2 Rh1 Cl1 162.92(6) . . ?
P1 Rh1 Cl1 91.16(2) . . ?
B1 Rh1 Cl1 123.44(6) . . ?
C2 C1 N1 94.96(16) . . ?
C2 C1 C3 133.4(2) . . ?
N1 C1 C3 128.80(19) . . ?
C2 C1 Rh1 75.35(11) . . ?
N1 C1 Rh1 71.63(10) . . ?
C3 C1 Rh1 127.99(16) . . ?
C2 C1 B1 47.98(12) . . ?
N1 C1 B1 47.13(11) . . ?
C3 C1 B1 163.47(17) . . ?
Rh1 C1 B1 68.10(9) . . ?
C18 P1 C21 101.70(10) . . ?
C18 P1 C24 104.59(10) . . ?
C21 P1 C24 109.05(11) . . ?
C18 P1 Rh1 112.96(7) . . ?
C21 P1 Rh1 116.45(8) . . ?
C24 P1 Rh1 111.11(7) . . ?
C1 N1 C14 131.77(16) . . ?
C1 N1 B1 88.29(15) . . ?
C14 N1 B1 136.16(16) . . ?
C1 N1 Rh1 67.35(10) . . ?
C14 N1 Rh1 129.13(13) . . ?
B1 N1 Rh1 77.18(11) . . ?
N1 B1 C2 87.99(15) . . ?
N1 B1 C5 133.05(18) . . ?
C2 B1 C5 135.98(19) . . ?
N1 B1 C1 44.58(10) . . ?
C2 B1 C1 43.53(11) . . ?
C5 B1 C1 164.39(16) . . ?
N1 B1 Rh1 62.85(10) . . ?
C2 B1 Rh1 65.54(11) . . ?
C5 B1 Rh1 140.07(14) . . ?
C1 B1 Rh1 55.42(8) . . ?
C6 C5 C10 118.33(18) . . ?
C6 C5 B1 125.20(18) . . ?
C10 C5 B1 116.40(17) . . ?
C2 C4 H4A 109.5 . . ?
C2 C4 H4B 109.5 . . ?
H4A C4 H4B 109.5 . . ?
C2 C4 H4C 109.5 . . ?
H4A C4 H4C 109.5 . . ?
H4B C4 H4C 109.5 . . ?
C1 C3 H3A 109.5 . . ?
C1 C3 H3B 109.5 . . ?
H3A C3 H3B 109.5 . . ?
C1 C3 H3C 109.5 . . ?
H3A C3 H3C 109.5 . . ?
H3B C3 H3C 109.5 . . ?
C1 C2 C4 128.83(18) . . ?
C1 C2 B1 88.49(16) . . ?
C4 C2 B1 139.17(19) . . ?
C1 C2 Rh1 65.31(11) . . ?
C4 C2 Rh1 131.58(15) . . ?
B1 C2 Rh1 74.43(12) . . ?
C7 C6 C5 120.17(19) . . ?
C7 C6 C11 118.55(18) . . ?
C5 C6 C11 121.27(18) . . ?
C9 C8 C7 117.79(19) . . ?
C9 C8 C12 120.4(2) . . ?
C7 C8 C12 121.8(2) . . ?
C8 C7 C6 121.80(19) . . ?
C8 C7 H7 119.1 . . ?
C6 C7 H7 119.1 . . ?
C8 C9 C10 122.3(2) . . ?
C8 C9 H9 118.9 . . ?
C10 C9 H9 118.9 . . ?
C9 C10 C5 119.64(19) . . ?
C9 C10 C13 118.59(19) . . ?
C5 C10 C13 121.76(19) . . ?
C6 C11 H11A 109.5 . . ?
C6 C11 H11B 109.5 . . ?
H11A C11 H11B 109.5 . . ?
C6 C11 H11C 109.5 . . ?
H11A C11 H11C 109.5 . . ?
H11B C11 H11C 109.5 . . ?
C8 C12 H12A 109.5 . . ?
C8 C12 H12B 109.5 . . ?
H12A C12 H12B 109.5 . . ?
C8 C12 H12C 109.5 . . ?
H12A C12 H12C 109.5 . . ?
H12B C12 H12C 109.5 . . ?
C10 C13 H13A 109.5 . . ?
C10 C13 H13B 109.5 . . ?
H13A C13 H13B 109.5 . . ?
C10 C13 H13C 109.5 . . ?
H13A C13 H13C 109.5 . . ?
H13B C13 H13C 109.5 . . ?
N1 C14 C16 107.07(16) . . ?
N1 C14 C17 110.84(17) . . ?
C16 C14 C17 109.86(19) . . ?
N1 C14 C15 107.87(17) . . ?
C16 C14 C15 110.44(18) . . ?
C17 C14 C15 110.68(18) . . ?
C14 C15 H15A 109.5 . . ?
C14 C15 H15B 109.5 . . ?
H15A C15 H15B 109.5 . . ?
C14 C15 H15C 109.5 . . ?
H15A C15 H15C 109.5 . . ?
H15B C15 H15C 109.5 . . ?
C14 C16 H16A 109.5 . . ?
C14 C16 H16B 109.5 . . ?
H16A C16 H16B 109.5 . . ?
C14 C16 H16C 109.5 . . ?
H16A C16 H16C 109.5 . . ?
H16B C16 H16C 109.5 . . ?
C14 C17 H17A 109.5 . . ?
C14 C17 H17B 109.5 . . ?
H17A C17 H17B 109.5 . . ?
C14 C17 H17C 109.5 . . ?
H17A C17 H17C 109.5 . . ?
H17B C17 H17C 109.5 . . ?
C20 C18 C19 110.19(18) . . ?
C20 C18 P1 113.30(15) . . ?
C19 C18 P1 109.69(15) . . ?
C20 C18 H18 107.8 . . ?
C19 C18 H18 107.8 . . ?
P1 C18 H18 107.8 . . ?
C18 C19 H19A 109.5 . . ?
C18 C19 H19B 109.5 . . ?
H19A C19 H19B 109.5 . . ?
C18 C19 H19C 109.5 . . ?
H19A C19 H19C 109.5 . . ?
H19B C19 H19C 109.5 . . ?
C18 C20 H20A 109.5 . . ?
C18 C20 H20B 109.5 . . ?
H20A C20 H20B 109.5 . . ?
C18 C20 H20C 109.5 . . ?
H20A C20 H20C 109.5 . . ?
H20B C20 H20C 109.5 . . ?
C23 C21 C22 110.33(19) . . ?
C23 C21 P1 111.90(17) . . ?
C22 C21 P1 117.92(17) . . ?
C23 C21 H21 105.2 . . ?
C22 C21 H21 105.2 . . ?
P1 C21 H21 105.2 . . ?
C21 C22 H22A 109.5 . . ?
C21 C22 H22B 109.5 . . ?
H22A C22 H22B 109.5 . . ?
C21 C22 H22C 109.5 . . ?
H22A C22 H22C 109.5 . . ?
H22B C22 H22C 109.5 . . ?
C21 C23 H23A 109.5 . . ?
C21 C23 H23B 109.5 . . ?
H23A C23 H23B 109.5 . . ?
C21 C23 H23C 109.5 . . ?
H23A C23 H23C 109.5 . . ?
H23B C23 H23C 109.5 . . ?
C26 C24 C25 110.58(18) . . ?
C26 C24 P1 112.24(16) . . ?
C25 C24 P1 116.91(16) . . ?
C26 C24 H24 105.3 . . ?
C25 C24 H24 105.3 . . ?
P1 C24 H24 105.3 . . ?
C24 C25 H25A 109.5 . . ?
C24 C25 H25B 109.5 . . ?
H25A C25 H25B 109.5 . . ?
C24 C25 H25C 109.5 . . ?
H25A C25 H25C 109.5 . . ?
H25B C25 H25C 109.5 . . ?
C24 C26 H26A 109.5 . . ?
C24 C26 H26B 109.5 . . ?
H26A C26 H26B 109.5 . . ?
C24 C26 H26C 109.5 . . ?
H26A C26 H26C 109.5 . . ?
H26B C26 H26C 109.5 . . ?

loop_
_geom_bond_atom_site_label_1
_geom_bond_atom_site_label_2
_geom_bond_distance
_geom_bond_site_symmetry_2
_geom_bond_publ_flag
Rh1 C1 2.047(2) . ?
Rh1 N1 2.1054(16) . ?
Rh1 C2 2.180(2) . ?
Rh1 P1 2.2938(7) . ?
Rh1 B1 2.307(2) . ?
Rh1 Cl1 2.3805(7) . ?
C1 C2 1.428(3) . ?
C1 N1 1.456(3) . ?
C1 C3 1.488(3) . ?
C1 B1 2.073(3) . ?
P1 C18 1.851(2) . ?
P1 C21 1.856(2) . ?
P1 C24 1.858(2) . ?
N1 C14 1.485(3) . ?
N1 B1 1.520(3) . ?
B1 C2 1.541(3) . ?
B1 C5 1.572(3) . ?
C5 C6 1.404(3) . ?
C5 C10 1.416(3) . ?
C4 C2 1.490(3) . ?
C4 H4A 0.9800 . ?
C4 H4B 0.9800 . ?
C4 H4C 0.9800 . ?
C3 H3A 0.9800 . ?
C3 H3B 0.9800 . ?
C3 H3C 0.9800 . ?
C6 C7 1.398(3) . ?
C6 C11 1.507(3) . ?
C8 C9 1.387(3) . ?
C8 C7 1.388(3) . ?
C8 C12 1.509(3) . ?
C7 H7 0.9500 . ?
C9 C10 1.394(3) . ?
C9 H9 0.9500 . ?
C10 C13 1.509(3) . ?
C11 H11A 0.9800 . ?
C11 H11B 0.9800 . ?
C11 H11C 0.9800 . ?
C12 H12A 0.9800 . ?
C12 H12B 0.9800 . ?
C12 H12C 0.9800 . ?
C13 H13A 0.9800 . ?
C13 H13B 0.9800 . ?
C13 H13C 0.9800 . ?
C14 C16 1.521(3) . ?
C14 C17 1.529(3) . ?
C14 C15 1.535(3) . ?
C15 H15A 0.9800 . ?
C15 H15B 0.9800 . ?
C15 H15C 0.9800 . ?
C16 H16A 0.9800 . ?
C16 H16B 0.9800 . ?
C16 H16C 0.9800 . ?
C17 H17A 0.9800 . ?
C17 H17B 0.9800 . ?
C17 H17C 0.9800 . ?
C18 C20 1.527(3) . ?
C18 C19 1.535(3) . ?
C18 H18 1.0000 . ?
C19 H19A 0.9800 . ?
C19 H19B 0.9800 . ?
C19 H19C 0.9800 . ?
C20 H20A 0.9800 . ?
C20 H20B 0.9800 . ?
C20 H20C 0.9800 . ?
C21 C23 1.530(3) . ?
C21 C22 1.538(3) . ?
C21 H21 1.0000 . ?
C22 H22A 0.9800 . ?
C22 H22B 0.9800 . ?
C22 H22C 0.9800 . ?
C23 H23A 0.9800 . ?
C23 H23B 0.9800 . ?
C23 H23C 0.9800 . ?
C24 C26 1.533(3) . ?
C24 C25 1.534(3) . ?
C24 H24 1.0000 . ?
C25 H25A 0.9800 . ?
C25 H25B 0.9800 . ?
C25 H25C 0.9800 . ?
C26 H26A 0.9800 . ?
C26 H26B 0.9800 . ?
C26 H26C 0.9800 . ?

loop_
_geom_torsion_atom_site_label_1
_geom_torsion_atom_site_label_2
_geom_torsion_atom_site_label_3
_geom_torsion_atom_site_label_4
_geom_torsion
_geom_torsion_site_symmetry_1
_geom_torsion_site_symmetry_2
_geom_torsion_site_symmetry_3
_geom_torsion_site_symmetry_4
_geom_torsion_publ_flag
C2 C1 N1 C14 164.3(2) . . . . ?
C3 C1 N1 C14 1.4(4) . . . . ?
Rh1 C1 N1 C14 -123.0(2) . . . . ?
B1 C1 N1 C14 160.2(3) . . . . ?
C2 C1 N1 B1 4.05(16) . . . . ?
C3 C1 N1 B1 -158.8(2) . . . . ?
Rh1 C1 N1 B1 76.82(11) . . . . ?
C2 C1 N1 Rh1 -72.76(12) . . . . ?
C3 C1 N1 Rh1 124.4(2) . . . . ?
B1 C1 N1 Rh1 -76.82(10) . . . . ?
C1 N1 B1 C2 -3.74(15) . . . . ?
C14 N1 B1 C2 -162.4(2) . . . . ?
Rh1 N1 B1 C2 63.41(11) . . . . ?
C1 N1 B1 C5 158.4(2) . . . . ?
C14 N1 B1 C5 -0.2(4) . . . . ?
Rh1 N1 B1 C5 -134.5(2) . . . . ?
C14 N1 B1 C1 -158.6(3) . . . . ?
Rh1 N1 B1 C1 67.15(10) . . . . ?
C1 N1 B1 Rh1 -67.15(10) . . . . ?
C14 N1 B1 Rh1 134.2(2) . . . . ?
N1 B1 C5 C6 89.1(3) . . . . ?
C2 B1 C5 C6 -117.0(3) . . . . ?
C1 B1 C5 C6 162.9(5) . . . . ?
Rh1 B1 C5 C6 -9.1(3) . . . . ?
N1 B1 C5 C10 -94.2(3) . . . . ?
C2 B1 C5 C10 59.6(3) . . . . ?
C1 B1 C5 C10 -20.4(7) . . . . ?
Rh1 B1 C5 C10 167.58(17) . . . . ?
N1 C1 C2 C4 -165.9(2) . . . . ?
C3 C1 C2 C4 -4.4(4) . . . . ?
Rh1 C1 C2 C4 124.6(2) . . . . ?
B1 C1 C2 C4 -161.9(3) . . . . ?
N1 C1 C2 B1 -4.00(16) . . . . ?
C3 C1 C2 B1 157.5(2) . . . . ?
Rh1 C1 C2 B1 -73.53(11) . . . . ?
N1 C1 C2 Rh1 69.54(11) . . . . ?
C3 C1 C2 Rh1 -128.9(3) . . . . ?
B1 C1 C2 Rh1 73.53(11) . . . . ?
N1 B1 C2 C1 3.82(15) . . . . ?
C5 B1 C2 C1 -157.4(2) . . . . ?
Rh1 B1 C2 C1 64.76(11) . . . . ?
N1 B1 C2 C4 162.1(3) . . . . ?
C5 B1 C2 C4 0.9(4) . . . . ?
C1 B1 C2 C4 158.2(3) . . . . ?
Rh1 B1 C2 C4 -137.0(3) . . . . ?
N1 B1 C2 Rh1 -60.94(10) . . . . ?
C5 B1 C2 Rh1 137.9(2) . . . . ?
C1 B1 C2 Rh1 -64.76(11) . . . . ?
C10 C5 C6 C7 -1.3(3) . . . . ?
B1 C5 C6 C7 175.34(19) . . . . ?
C10 C5 C6 C11 179.94(18) . . . . ?
B1 C5 C6 C11 -3.5(3) . . . . ?
C9 C8 C7 C6 0.9(3) . . . . ?
C12 C8 C7 C6 -179.28(19) . . . . ?
C5 C6 C7 C8 0.5(3) . . . . ?
C11 C6 C7 C8 179.36(19) . . . . ?
C7 C8 C9 C10 -1.5(3) . . . . ?
C12 C8 C9 C10 178.6(2) . . . . ?
C8 C9 C10 C5 0.8(3) . . . . ?
C8 C9 C10 C13 -179.2(2) . . . . ?
C6 C5 C10 C9 0.6(3) . . . . ?
B1 C5 C10 C9 -176.26(18) . . . . ?
C6 C5 C10 C13 -179.41(19) . . . . ?
B1 C5 C10 C13 3.7(3) . . . . ?
C1 N1 C14 C16 162.53(19) . . . . ?
B1 N1 C14 C16 -46.7(3) . . . . ?
Rh1 N1 C14 C16 69.0(2) . . . . ?
C1 N1 C14 C17 42.7(3) . . . . ?
B1 N1 C14 C17 -166.5(2) . . . . ?
Rh1 N1 C14 C17 -50.8(2) . . . . ?
C1 N1 C14 C15 -78.6(3) . . . . ?
B1 N1 C14 C15 72.2(3) . . . . ?
Rh1 N1 C14 C15 -172.11(13) . . . . ?
C21 P1 C18 C20 -172.80(17) . . . . ?
C24 P1 C18 C20 -59.33(18) . . . . ?
Rh1 P1 C18 C20 61.63(17) . . . . ?
C21 P1 C18 C19 63.61(17) . . . . ?
C24 P1 C18 C19 177.08(15) . . . . ?
Rh1 P1 C18 C19 -61.96(16) . . . . ?
C18 P1 C21 C23 168.04(17) . . . . ?
C24 P1 C21 C23 57.94(19) . . . . ?
Rh1 P1 C21 C23 -68.73(18) . . . . ?
C18 P1 C21 C22 38.5(2) . . . . ?
C24 P1 C21 C22 -71.6(2) . . . . ?
Rh1 P1 C21 C22 161.72(16) . . . . ?
C18 P1 C24 C26 170.45(17) . . . . ?
C21 P1 C24 C26 -81.40(19) . . . . ?
Rh1 P1 C24 C26 48.27(18) . . . . ?
C18 P1 C24 C25 -60.24(19) . . . . ?
C21 P1 C24 C25 47.9(2) . . . . ?
Rh1 P1 C24 C25 177.58(15) . . . . ?
